data_1509504
loop_
_publ_author_name
'Jeitschko, W.'
'Moeller, M.H.'

_publ_section_title
;
 Darstellung,Eigenschaften und Kristallstruktur von Cu2 P7 und
 Strukturverfeinerungen von Cu P2 und Ag P2
;
_journal_name_full 'Zeitschrift fuer Anorganische und Allgemeine Chemie'
_journal_page_first 225
_journal_page_last 236
_journal_paper_doi 10.1002/zaac.19824910129
_journal_volume 491
_journal_year 1982
_chemical_formula_sum 'Ag P2'
_space_group_IT_number 14
_symmetry_space_group_name_Hall '-P 2ybc'
_symmetry_space_group_name_H-M 'P 1 21/c 1'
_cell_angle_alpha 90
_cell_angle_beta 113.48
_cell_angle_gamma 90
_cell_formula_units_Z 4
_cell_length_a 6.2167
_cell_length_b 5.0587
_cell_length_c 7.8059
_cell_volume 225.157
_citation_journal_id_ASTM ZAACAB
_cod_data_source_file silver1-2_487.cif
_cod_data_source_block Ag1P2
_cod_original_formula_sum 'Ag1 P2'
_cod_database_code 1509504

loop_
_symmetry_equiv_pos_as_xyz
x,y,z
-x,y+1/2,-z+1/2
-x,-y,-z
x,-y-1/2,z-1/2

loop_
_atom_site_label
_atom_site_type_symbol
_atom_site_fract_x
_atom_site_fract_y
_atom_site_fract_z
_atom_site_occupancy
_atom_site_U_iso_or_equiv
Ag1 Ag+1 0.13679 0.45036 0.39671 1 0.0
P1 P 0.2771 0.7688 0.6989 1 0.0
P2 P 0.4102 0.0953 0.5828 1 0.0
